data_4028601
loop_
_publ_author_name
'Benito Alcaide'
'Pedro Almendros'
'Teresa Mart\'inez del Campo'
'M. Rosario Torres'

_publ_section_title
;
 Synthesis of Fused-\b-Lactams through Selective Gold-Catalyzed
 Oxycyclization of Dioxolane-Tethered Enynes
;
_journal_name_full 'Journal of Organic Chemistry'
_journal_page_first 8956
_journal_page_last 8965
_journal_paper_doi 10.1021/jo401390k
_journal_volume 78
_journal_year 2013
_chemical_formula_sum 'C21 H21 N O4'
_chemical_formula_weight 351.39
_chemical_name_systematic
; 
 ? 
;
_space_group_IT_number 19
_symmetry_cell_setting orthorhombic
_symmetry_space_group_name_Hall 'P 2ac 2ab'
_symmetry_space_group_name_H-M 'P 21 21 21'
_atom_sites_solution_hydrogens geom
_atom_sites_solution_primary direct
_atom_sites_solution_secondary difmap
_audit_creation_method SHELXL-97
_cell_angle_alpha 90.00
_cell_angle_beta 90.00
_cell_angle_gamma 90.00
_cell_formula_units_Z 4
_cell_length_a 6.4739(6)
_cell_length_b 15.5769(15)
_cell_length_c 18.5242(17)
_cell_measurement_reflns_used 2556
_cell_measurement_temperature 296(2)
_cell_measurement_theta_max 19.79
_cell_measurement_theta_min 2.56
_cell_volume 1868.0(3)
_computing_cell_refinement 'Bruker SMART'
_computing_data_collection 'Bruker SMART'
_computing_data_reduction 'Bruker SAINT'
_computing_molecular_graphics 'Bruker SHELXTL'
_computing_publication_material 'Bruker SHELXTL'
_computing_structure_refinement 'SHELXL-97 (Sheldrick, 1997)'
_computing_structure_solution 'SHELXS-97 (Sheldrick, 1990)'
_diffrn_ambient_temperature 296(2)
_diffrn_measured_fraction_theta_full 0.997
_diffrn_measured_fraction_theta_max 0.997
_diffrn_measurement_device_type 'CCD area detector'
_diffrn_measurement_method 'phi and omega scans'
_diffrn_radiation_monochromator graphite
_diffrn_radiation_source 'fine-focus sealed tube'
_diffrn_radiation_type MoK\a
_diffrn_radiation_wavelength 0.71073
_diffrn_reflns_av_R_equivalents 0.0803
_diffrn_reflns_av_sigmaI/netI 0.0844
_diffrn_reflns_limit_h_max 8
_diffrn_reflns_limit_h_min -8
_diffrn_reflns_limit_k_max 18
_diffrn_reflns_limit_k_min -19
_diffrn_reflns_limit_l_max 23
_diffrn_reflns_limit_l_min -19
_diffrn_reflns_number 16424
_diffrn_reflns_theta_full 27.00
_diffrn_reflns_theta_max 27.00
_diffrn_reflns_theta_min 1.71
_exptl_absorpt_coefficient_mu 0.087
_exptl_absorpt_correction_type none
_exptl_crystal_colour colorless
_exptl_crystal_density_diffrn 1.249
_exptl_crystal_description prismatic
_exptl_crystal_F_000 744
_exptl_crystal_size_max 0.40
_exptl_crystal_size_mid 0.15
_exptl_crystal_size_min 0.13
_refine_diff_density_max 0.127
_refine_diff_density_min -0.167
_refine_diff_density_rms 0.033
_refine_ls_abs_structure_details 'Flack H D (1983), Acta Cryst. A39, 876-881'
_refine_ls_abs_structure_Flack 0.6(14)
_refine_ls_extinction_method none
_refine_ls_goodness_of_fit_ref 0.998
_refine_ls_hydrogen_treatment constr
_refine_ls_matrix_type full
_refine_ls_number_parameters 235
_refine_ls_number_reflns 4058
_refine_ls_number_restraints 0
_refine_ls_restrained_S_all 0.998
_refine_ls_R_factor_all 0.1350
_refine_ls_R_factor_gt 0.0393
_refine_ls_shift/su_max 0.003
_refine_ls_shift/su_mean 0.000
_refine_ls_structure_factor_coef Fsqd
_refine_ls_weighting_details 'calc w=1/[\s^2^(Fo^2^)+(0.0300P)^2^+0.0000P] where P=(Fo^2^+2Fc^2^)/3'
_refine_ls_weighting_scheme calc
_refine_ls_wR_factor_gt 0.0798
_refine_ls_wR_factor_ref 0.1004
_reflns_number_gt 1845
_reflns_number_total 4058
_reflns_threshold_expression >2sigma(I)
_cod_data_source_file jo401390k_si_002.cif
_cod_data_source_block tmc281b
_cod_database_code 4028601

loop_
_symmetry_equiv_pos_as_xyz
'x, y, z'
'-x+1/2, -y, z+1/2'
'-x, y+1/2, -z+1/2'
'x+1/2, -y+1/2, -z'

loop_
_atom_site_label
_atom_site_type_symbol
_atom_site_fract_x
_atom_site_fract_y
_atom_site_fract_z
_atom_site_U_iso_or_equiv
_atom_site_adp_type
_atom_site_occupancy
_atom_site_symmetry_multiplicity
_atom_site_calc_flag
_atom_site_refinement_flags
C2 C 0.1732(4) 0.92675(15) 0.05828(13) 0.0471(6) Uani 1 1 d .
H2 H 0.2299 0.9640 0.0960 0.056 Uiso 1 1 calc R
C3 C 0.2923(4) 0.92541(18) -0.01223(14) 0.0593(7) Uani 1 1 d .
H3 H 0.3982 0.8805 -0.0114 0.071 Uiso 1 1 calc R
C4 C 0.1256(4) 0.90413(19) -0.06670(14) 0.0634(8) Uani 1 1 d .
H4A H 0.1655 0.9230 -0.1146 0.076 Uiso 1 1 calc R
H4B H 0.0996 0.8428 -0.0679 0.076 Uiso 1 1 calc R
C6 C -0.0531(3) 0.94708(15) 0.03458(12) 0.0406(6) Uani 1 1 d .
C7 C -0.1047(5) 0.85667(16) 0.06459(15) 0.0529(7) Uani 1 1 d .
C8 C 0.2001(5) 0.77276(17) 0.11812(15) 0.0725(9) Uani 1 1 d .
H8A H 0.3258 0.7604 0.0916 0.087 Uiso 1 1 calc R
H8B H 0.1131 0.7221 0.1158 0.087 Uiso 1 1 calc R
C9 C 0.2547(5) 0.78947(17) 0.19542(15) 0.0591(8) Uani 1 1 d .
C10 C 0.1269(6) 0.8330(2) 0.24110(19) 0.0888(11) Uani 1 1 d .
H10 H 0.0014 0.8539 0.2241 0.107 Uiso 1 1 calc R
C11 C 0.1807(8) 0.8465(2) 0.3117(2) 0.1131(15) Uani 1 1 d .
H11 H 0.0924 0.8769 0.3419 0.136 Uiso 1 1 calc R
C12 C 0.3607(9) 0.8159(3) 0.3378(2) 0.1136(15) Uani 1 1 d .
H12 H 0.3952 0.8242 0.3861 0.136 Uiso 1 1 calc R
C13 C 0.4920(7) 0.7726(3) 0.2931(2) 0.1124(13) Uani 1 1 d .
H13 H 0.6163 0.7510 0.3105 0.135 Uiso 1 1 calc R
C14 C 0.4386(6) 0.7613(2) 0.22223(18) 0.0839(10) Uani 1 1 d .
H14 H 0.5305 0.7336 0.1915 0.101 Uiso 1 1 calc R
C15 C -0.1768(4) 1.02193(14) 0.06404(13) 0.0483(7) Uani 1 1 d .
H15 H -0.3216 1.0118 0.0513 0.058 Uiso 1 1 calc R
C16 C -0.1131(5) 1.10599(16) 0.02854(14) 0.0547(7) Uani 1 1 d .
C17 C -0.2801(5) 1.16734(18) 0.0107(2) 0.1003(12) Uani 1 1 d .
H17A H -0.2219 1.2231 0.0024 0.150 Uiso 1 1 calc R
H17B H -0.3760 1.1702 0.0502 0.150 Uiso 1 1 calc R
H17C H -0.3508 1.1484 -0.0320 0.150 Uiso 1 1 calc R
C18 C -0.1671(4) 1.03057(16) 0.14537(14) 0.0513(7) Uani 1 1 d .
C19 C -0.3195(5) 0.99411(18) 0.18773(17) 0.0693(9) Uani 1 1 d .
H19 H -0.4285 0.9653 0.1657 0.083 Uiso 1 1 calc R
C20 C -0.3129(6) 0.9997(2) 0.2628(2) 0.0921(12) Uani 1 1 d .
H20 H -0.4148 0.9735 0.2905 0.111 Uiso 1 1 calc R
C21 C -0.1584(7) 1.0430(2) 0.29495(18) 0.0916(12) Uani 1 1 d .
H21 H -0.1561 1.0481 0.3450 0.110 Uiso 1 1 calc R
C22 C -0.0045(6) 1.0796(2) 0.25470(19) 0.0852(10) Uani 1 1 d .
H22 H 0.1036 1.1083 0.2773 0.102 Uiso 1 1 calc R
C23 C -0.0107(5) 1.07363(18) 0.18020(15) 0.0674(8) Uani 1 1 d .
H23 H 0.0932 1.0993 0.1531 0.081 Uiso 1 1 calc R
N1 N 0.0938(4) 0.84337(12) 0.08306(11) 0.0529(6) Uani 1 1 d .
O1 O 0.3826(3) 1.00678(12) -0.02507(10) 0.0784(6) Uani 1 1 d .
H1 H 0.3083 1.0444 -0.0082 0.118 Uiso 1 1 calc R
O2 O -0.2564(3) 0.81158(11) 0.06770(12) 0.0759(6) Uani 1 1 d .
O3 O 0.0681(3) 1.12188(11) 0.01521(10) 0.0752(6) Uani 1 1 d .
O5 O -0.0545(2) 0.95000(10) -0.04210(8) 0.0537(5) Uani 1 1 d .

loop_
_atom_site_aniso_label
_atom_site_aniso_U_11
_atom_site_aniso_U_22
_atom_site_aniso_U_33
_atom_site_aniso_U_23
_atom_site_aniso_U_13
_atom_site_aniso_U_12
C2 0.0521(16) 0.0435(16) 0.0456(15) 0.0025(13) -0.0088(13) 0.0015(13)
C3 0.0517(16) 0.0607(19) 0.065(2) 0.0032(16) -0.0014(16) 0.0079(15)
C4 0.0627(19) 0.0747(19) 0.0526(18) -0.0088(16) 0.0028(16) 0.0090(17)
C6 0.0406(15) 0.0415(15) 0.0397(15) 0.0007(12) -0.0073(12) -0.0016(12)
C7 0.062(2) 0.0409(17) 0.0562(19) -0.0048(13) -0.0004(17) -0.0019(15)
C8 0.097(2) 0.059(2) 0.062(2) 0.0062(16) -0.0102(18) 0.0262(18)
C9 0.084(2) 0.0449(17) 0.0485(18) 0.0025(14) 0.0002(17) 0.0090(16)
C10 0.114(3) 0.092(3) 0.060(2) 0.0039(19) 0.017(2) 0.028(2)
C11 0.168(5) 0.109(3) 0.062(3) 0.001(2) 0.016(3) 0.036(3)
C12 0.188(5) 0.094(3) 0.059(3) -0.001(2) -0.024(3) 0.015(3)
C13 0.135(4) 0.114(3) 0.088(3) -0.003(2) -0.033(3) 0.016(3)
C14 0.105(3) 0.086(2) 0.061(2) -0.0046(18) -0.014(2) 0.021(2)
C15 0.0481(15) 0.0434(15) 0.0534(17) -0.0003(13) -0.0072(14) 0.0044(12)
C16 0.071(2) 0.0417(16) 0.0511(18) 0.0016(13) -0.0051(16) 0.0045(17)
C17 0.112(3) 0.0492(18) 0.140(3) 0.020(2) 0.007(3) 0.026(2)
C18 0.0555(18) 0.0418(16) 0.0566(18) 0.0013(14) 0.0089(16) 0.0039(14)
C19 0.065(2) 0.064(2) 0.079(2) 0.0018(17) 0.0172(18) 0.0035(17)
C20 0.122(3) 0.070(2) 0.083(3) 0.001(2) 0.042(2) -0.001(2)
C21 0.151(4) 0.066(2) 0.058(2) -0.0068(19) 0.018(3) 0.023(3)
C22 0.110(3) 0.084(2) 0.062(2) -0.0162(19) -0.011(2) 0.001(2)
C23 0.078(2) 0.067(2) 0.057(2) -0.0102(16) -0.0024(16) -0.0100(18)
N1 0.0629(16) 0.0366(13) 0.0593(15) 0.0078(10) -0.0059(13) 0.0056(12)
O1 0.0553(11) 0.0829(15) 0.0969(16) 0.0176(12) 0.0043(11) -0.0100(11)
O2 0.0735(13) 0.0525(12) 0.1018(16) -0.0045(12) 0.0063(13) -0.0220(11)
O3 0.0821(15) 0.0531(12) 0.0906(16) 0.0135(10) 0.0082(14) -0.0146(11)
O5 0.0530(11) 0.0620(12) 0.0461(12) -0.0066(9) -0.0078(9) 0.0068(10)

loop_
_atom_type_symbol
_atom_type_description
_atom_type_scat_dispersion_real
_atom_type_scat_dispersion_imag
_atom_type_scat_source
C C 0.0033 0.0016 'International Tables Vol C Tables 4.2.6.8 and 6.1.1.4'
H H 0.0000 0.0000 'International Tables Vol C Tables 4.2.6.8 and 6.1.1.4'
N N 0.0061 0.0033 'International Tables Vol C Tables 4.2.6.8 and 6.1.1.4'
O O 0.0106 0.0060 'International Tables Vol C Tables 4.2.6.8 and 6.1.1.4'

loop_
_geom_angle_atom_site_label_1
_geom_angle_atom_site_label_2
_geom_angle_atom_site_label_3
_geom_angle
N1 C2 C3 115.7(2)
N1 C2 C6 86.50(17)
C3 C2 C6 103.74(19)
N1 C2 H2 115.6
C3 C2 H2 115.6
C6 C2 H2 115.6
O1 C3 C4 112.2(2)
O1 C3 C2 110.0(2)
C4 C3 C2 102.4(2)
O1 C3 H3 110.6
C4 C3 H3 110.6
C2 C3 H3 110.6
O5 C4 C3 104.90(19)
O5 C4 H4A 110.8
C3 C4 H4A 110.8
O5 C4 H4B 110.8
C3 C4 H4B 110.8
H4A C4 H4B 108.8
O5 C6 C15 109.39(19)
O5 C6 C7 112.71(19)
C15 C6 C7 117.1(2)
O5 C6 C2 107.05(19)
C15 C6 C2 123.4(2)
C7 C6 C2 85.24(19)
O2 C7 N1 132.4(2)
O2 C7 C6 136.0(3)
N1 C7 C6 91.5(2)
N1 C8 C9 114.1(2)
N1 C8 H8A 108.7
C9 C8 H8A 108.7
N1 C8 H8B 108.7
C9 C8 H8B 108.7
H8A C8 H8B 107.6
C10 C9 C14 117.6(3)
C10 C9 C8 122.4(3)
C14 C9 C8 119.9(3)
C9 C10 C11 120.9(4)
C9 C10 H10 119.5
C11 C10 H10 119.5
C12 C11 C10 120.6(4)
C12 C11 H11 119.7
C10 C11 H11 119.7
C11 C12 C13 119.6(4)
C11 C12 H12 120.2
C13 C12 H12 120.2
C12 C13 C14 119.2(4)
C12 C13 H13 120.4
C14 C13 H13 120.4
C9 C14 C13 121.9(4)
C9 C14 H14 119.0
C13 C14 H14 119.0
C18 C15 C6 113.9(2)
C18 C15 C16 110.0(2)
C6 C15 C16 111.3(2)
C18 C15 H15 107.1
C6 C15 H15 107.1
C16 C15 H15 107.1
O3 C16 C17 121.6(3)
O3 C16 C15 121.4(2)
C17 C16 C15 117.0(3)
C16 C17 H17A 109.5
C16 C17 H17B 109.5
H17A C17 H17B 109.5
C16 C17 H17C 109.5
H17A C17 H17C 109.5
H17B C17 H17C 109.5
C23 C18 C19 117.4(3)
C23 C18 C15 122.7(3)
C19 C18 C15 119.9(3)
C18 C19 C20 121.2(3)
C18 C19 H19 119.4
C20 C19 H19 119.4
C21 C20 C19 119.7(3)
C21 C20 H20 120.1
C19 C20 H20 120.1
C22 C21 C20 120.6(3)
C22 C21 H21 119.7
C20 C21 H21 119.7
C21 C22 C23 119.6(3)
C21 C22 H22 120.2
C23 C22 H22 120.2
C18 C23 C22 121.5(3)
C18 C23 H23 119.3
C22 C23 H23 119.3
C7 N1 C8 133.1(2)
C7 N1 C2 96.8(2)
C8 N1 C2 130.1(2)
C3 O1 H1 109.5
C6 O5 C4 107.17(18)

loop_
_geom_bond_atom_site_label_1
_geom_bond_atom_site_label_2
_geom_bond_distance
C2 N1 1.470(3)
C2 C3 1.517(3)
C2 C6 1.562(3)
C2 H2 0.9800
C3 O1 1.416(3)
C3 C4 1.514(3)
C3 H3 0.9800
C4 O5 1.442(3)
C4 H4A 0.9700
C4 H4B 0.9700
C6 O5 1.421(3)
C6 C15 1.516(3)
C6 C7 1.550(3)
C7 O2 1.209(3)
C7 N1 1.346(3)
C8 N1 1.451(3)
C8 C9 1.498(4)
C8 H8A 0.9700
C8 H8B 0.9700
C9 C10 1.364(4)
C9 C14 1.363(4)
C10 C11 1.370(5)
C10 H10 0.9300
C11 C12 1.349(5)
C11 H11 0.9300
C12 C13 1.365(5)
C12 H12 0.9300
C13 C14 1.369(4)
C13 H13 0.9300
C14 H14 0.9300
C15 C18 1.514(3)
C15 C16 1.522(3)
C15 H15 0.9800
C16 O3 1.224(3)
C16 C17 1.480(4)
C17 H17A 0.9600
C17 H17B 0.9600
C17 H17C 0.9600
C18 C23 1.375(4)
C18 C19 1.383(3)
C19 C20 1.394(4)
C19 H19 0.9300
C20 C21 1.346(5)
C20 H20 0.9300
C21 C22 1.369(4)
C21 H21 0.9300
C22 C23 1.384(3)
C22 H22 0.9300
C23 H23 0.9300
O1 H1 0.8200

loop_
_geom_hbond_atom_site_label_D
_geom_hbond_atom_site_label_H
_geom_hbond_atom_site_label_A
_geom_hbond_distance_DH
_geom_hbond_distance_HA
_geom_hbond_distance_DA
_geom_hbond_angle_DHA
O1 H1 O3 0.82 2.02 2.814(3) 164.3

loop_
_geom_torsion_atom_site_label_1
_geom_torsion_atom_site_label_2
_geom_torsion_atom_site_label_3
_geom_torsion_atom_site_label_4
_geom_torsion
N1 C2 C3 O1 -172.4(2)
C6 C2 C3 O1 94.9(2)
N1 C2 C3 C4 68.1(3)
C6 C2 C3 C4 -24.6(2)
O1 C3 C4 O5 -80.1(3)
C2 C3 C4 O5 37.8(3)
N1 C2 C6 O5 -111.91(19)
C3 C2 C6 O5 3.8(2)
N1 C2 C6 C15 119.9(2)
C3 C2 C6 C15 -124.4(2)
N1 C2 C6 C7 0.40(18)
C3 C2 C6 C7 116.1(2)
O5 C6 C7 O2 -70.2(4)
C15 C6 C7 O2 58.0(4)
C2 C6 C7 O2 -176.7(3)
O5 C6 C7 N1 106.1(2)
C15 C6 C7 N1 -125.7(2)
C2 C6 C7 N1 -0.4(2)
N1 C8 C9 C10 38.1(4)
N1 C8 C9 C14 -141.4(3)
C14 C9 C10 C11 -1.1(5)
C8 C9 C10 C11 179.3(3)
C9 C10 C11 C12 -0.8(6)
C10 C11 C12 C13 1.3(6)
C11 C12 C13 C14 0.2(6)
C10 C9 C14 C13 2.7(5)
C8 C9 C14 C13 -177.8(3)
C12 C13 C14 C9 -2.3(6)
O5 C6 C15 C18 -173.9(2)
C7 C6 C15 C18 56.3(3)
C2 C6 C15 C18 -46.8(3)
O5 C6 C15 C16 -48.9(3)
C7 C6 C15 C16 -178.7(2)
C2 C6 C15 C16 78.3(3)
C18 C15 C16 O3 87.5(3)
C6 C15 C16 O3 -39.7(3)
C18 C15 C16 C17 -92.7(3)
C6 C15 C16 C17 140.1(3)
C6 C15 C18 C23 85.3(3)
C16 C15 C18 C23 -40.5(3)
C6 C15 C18 C19 -94.6(3)
C16 C15 C18 C19 139.7(2)
C23 C18 C19 C20 -1.0(4)
C15 C18 C19 C20 178.8(3)
C18 C19 C20 C21 1.6(5)
C19 C20 C21 C22 -1.8(5)
C20 C21 C22 C23 1.5(5)
C19 C18 C23 C22 0.7(4)
C15 C18 C23 C22 -179.2(3)
C21 C22 C23 C18 -0.9(5)
O2 C7 N1 C8 -5.0(5)
C6 C7 N1 C8 178.5(3)
O2 C7 N1 C2 177.0(3)
C6 C7 N1 C2 0.5(2)
C9 C8 N1 C7 -104.1(4)
C9 C8 N1 C2 73.4(4)
C3 C2 N1 C7 -104.0(2)
C6 C2 N1 C7 -0.5(2)
C3 C2 N1 C8 77.8(3)
C6 C2 N1 C8 -178.6(3)
C15 C6 O5 C4 156.13(19)
C7 C6 O5 C4 -71.7(3)
C2 C6 O5 C4 20.3(3)
C3 C4 O5 C6 -36.8(3)
